data_2010103
loop_
_publ_author_name
'Skrzypczak-Jankun, Ewa'
'Smith, Douglas A.'

_publ_section_title
;
 Complexes of HgCl~2~ and HgBr~2~ with nitrilotriacetamide
;
_journal_issue 10
_journal_name_full 'Acta Crystallographica Section C'
_journal_page_first 1585
_journal_page_last 1588
_journal_paper_doi 10.1107/S0108270193014520
_journal_volume 50
_journal_year 1994
_chemical_formula_structural N(CH~2~CONH~2~)~3~,HgBr~2~
_chemical_formula_sum 'C6 H12 Br2 Hg N4 O3'
_chemical_formula_weight 548.60
_chemical_name_systematic
;
nitrilotriacetamide : mercury (II) bromide
;
_space_group_IT_number 2
_symmetry_cell_setting triclinic
_symmetry_space_group_name_Hall '-P 1'
_symmetry_space_group_name_H-M 'P -1'
_atom_type_scat_source IntTabIV
_cell_angle_alpha 78.94(3)
_cell_angle_beta 78.81(2)
_cell_angle_gamma 64.92(2)
_cell_formula_units_Z 2.00
_cell_length_a 8.135(2)
_cell_length_b 8.558(3)
_cell_length_c 10.337(3)
_cell_measurement_reflns_used 22
_cell_measurement_temperature 294
_cell_measurement_theta_max 15
_cell_measurement_theta_min 10
_cell_volume 634.5(3)
_computing_cell_refinement 'CAD-4 software (Enraf-Nonius, 1977)'
_computing_data_collection 'CAD-4 software (Enraf-Nonius, 1977)'
_computing_data_reduction 'PROCESS_MolEN (Fair, 1990)'
_computing_molecular_graphics 'ORTEP (Johnson, 1976)'
_computing_publication_material 'MolEN CIF (Fair, 1990)'
_computing_structure_refinement 'LSFM_MolEN (Fair, 1990)'
_diffrn_measurement_device 'Enraf-Nonius CAD-4'
_diffrn_measurement_method \q/2\q
_diffrn_radiation_type MoK\a
_diffrn_radiation_wavelength 0.71073
_diffrn_reflns_av_R_equivalents 0.023
_diffrn_reflns_limit_h_max 9
_diffrn_reflns_limit_h_min -10
_diffrn_reflns_limit_k_max 10
_diffrn_reflns_limit_k_min -10
_diffrn_reflns_limit_l_max 0
_diffrn_reflns_limit_l_min -12
_diffrn_reflns_number 2627
_diffrn_reflns_theta_max 25.97
_diffrn_standards_decay_% -0.30
_diffrn_standards_interval_count 100
_diffrn_standards_number 3
_exptl_absorpt_coefficient_mu 18.37
_exptl_absorpt_correction_T_max 0.9971
_exptl_absorpt_correction_T_min 0.1447
_exptl_absorpt_correction_type empirical
_exptl_crystal_colour colorless
_exptl_crystal_density_diffrn 2.87
_exptl_crystal_density_method 'not measured'
_exptl_crystal_description prism
_exptl_crystal_F_000 500
_exptl_crystal_size_max 0.23
_exptl_crystal_size_mid 0.18
_exptl_crystal_size_min 0.10
_refine_diff_density_max 3.8(4)
_refine_diff_density_min -0.8(4)
_refine_ls_extinction_coef 1.5
_refine_ls_extinction_method 'isotropic (Zachariasen, 1963)'
_refine_ls_goodness_of_fit_obs 2.24
_refine_ls_hydrogen_treatment riding
_refine_ls_number_parameters 146
_refine_ls_number_reflns 2244
_refine_ls_R_factor_obs 0.045
_refine_ls_shift/esd_max 0.01
_refine_ls_structure_factor_coef F
_refine_ls_weighting_details 'w = 4F~o~^2^/[\s^2^(F~o~^2^) + 0.00148 F~o~^4^]'
_refine_ls_weighting_scheme calc
_refine_ls_wR_factor_obs 0.060
_reflns_number_observed 2244
_reflns_number_total 2481
_reflns_observed_criterion >3.0\s(I)
_cod_data_source_file ha1073.cif
_cod_data_source_block HgBr2
_cod_depositor_comments
;
 Moving the _geom_angle_site_symmetry_1, _geom_angle_site_symmetry_3,
 _geom_angle and _geom_angle_publ_flag data items into the main
 _geom_angle loop. The _geom_angle_site_symmetry_1, _geom_angle_site_symmetry_3
 data items had some extra values that were removed.

 Antanas Vaitkus,
 2017-01-29

 Adding the _atom_site_type_symbol data item.

 Antanas Vaitkus,
 2017-01-29

The following automatic conversions were performed:

'_refine_ls_weighting_scheme' value '4F~o~^2^/[\s^2^(F~o~^2^) +
0.00148 F~o~^4^]' was changed to 'calc'. New tag
'_refine_ls_weighting_details' was created. The value of the new tag
was set to 'w = 4F~o~^2^/[\s^2^(F~o~^2^) + 0.00148 F~o~^4^]'.

Automatic conversion script
Id: cif_fix_values 3143 2015-03-26 13:38:13Z robertas 
;
_cod_original_cell_volume 635.0(10)
_cod_database_code 2010103

loop_
_symmetry_equiv_pos_as_xyz
x,y,z
-x,-y,-z

loop_
_atom_site_aniso_label
_atom_site_aniso_U_11
_atom_site_aniso_U_22
_atom_site_aniso_U_33
_atom_site_aniso_U_12
_atom_site_aniso_U_13
_atom_site_aniso_U_23
Hg 0.03560(10) 0.02550(10) 0.0277(2) -0.00950(10) -0.00700(10) -0.00150(10)
Br1 0.0821(6) 0.0248(4) 0.0384(5) -0.0120(4) -0.0227(5) 0.0010(3)
Br2 0.0338(4) 0.0480(5) 0.0296(5) -0.0035(4) -0.0050(4) 0.0046(4)
O1 0.032(2) 0.033(2) 0.050(4) -0.017(2) 0.003(3) -0.011(2)
O2 0.056(3) 0.047(2) 0.035(3) -0.035(2) -0.003(3) -0.008(2)
O3 0.032(3) 0.034(2) 0.044(4) -0.015(2) 0.010(3) -0.013(2)
N 0.025(3) 0.026(2) 0.008(3) -0.011(2) 0.000(2) 0.000(2)
N1 0.033(3) 0.040(3) 0.045(4) -0.019(2) 0.007(3) -0.017(3)
N2 0.057(4) 0.048(3) 0.027(4) -0.031(2) 0.000(3) -0.011(3)
N3 0.033(3) 0.053(3) 0.056(5) -0.025(2) 0.006(3) -0.021(3)
C1 0.025(3) 0.027(3) 0.032(4) -0.010(2) -0.002(3) -0.006(3)
C2 0.023(3) 0.028(3) 0.020(4) -0.013(2) 0.001(3) -0.005(3)
C3 0.024(3) 0.021(3) 0.033(5) -0.009(2) 0.003(3) -0.002(3)
C4 0.027(3) 0.031(3) 0.023(4) -0.016(2) 0.000(3) -0.002(3)
C5 0.029(3) 0.031(3) 0.027(4) -0.013(2) -0.006(3) -0.008(3)
C6 0.026(3) 0.031(3) 0.019(4) -0.013(2) 0.001(3) 0.001(3)

loop_
_atom_site_label
_atom_site_type_symbol
_atom_site_fract_x
_atom_site_fract_y
_atom_site_fract_z
_atom_site_calc_flag
Hg Hg 0.23344(4) 0.01951(4) 0.12190(3) ?
Br1 Br 0.4015(2) -0.26770(10) 0.23800(10) ?
Br2 Br 0.03800(10) 0.24050(10) -0.03710(10) ?
O1 O -0.0759(8) 0.1051(7) 0.3252(7) ?
O2 O 0.3369(9) 0.3337(8) 0.4848(7) ?
O3 O 0.5152(8) 0.0954(8) 0.1118(7) ?
N N 0.1901(8) 0.2383(8) 0.2813(6) ?
N1 N -0.2860(10) 0.3410(10) 0.4153(8) ?
N2 N 0.2250(10) 0.1600(10) 0.6295(8) ?
N3 N 0.5930(10) 0.3140(10) 0.1250(10) ?
C1 C -0.0010(10) 0.3510(10) 0.3150(9) ?
C2 C 0.2750(10) 0.1269(9) 0.3976(8) ?
C3 C 0.2850(10) 0.3483(9) 0.2044(9) ?
C4 C -0.1230(10) 0.2510(10) 0.3534(9) ?
C5 C 0.2800(10) 0.2180(10) 0.5085(9) ?
C6 C 0.4760(10) 0.2380(10) 0.1453(9) ?
HC11 H -0.0356 0.4144 0.2317 calc
HC12 H -0.0271 0.4203 0.3860 calc
HC21 H 0.3746 0.0757 0.3553 calc
HC22 H 0.2198 0.0759 0.4070 calc
HC31 H 0.2922 0.4093 0.3012 calc
HC32 H 0.2053 0.4098 0.1265 calc
HN11 H -0.3008 0.4263 0.4397 calc
HN12 H -0.3880 0.3142 0.4253 calc
HN21 H 0.2103 0.0420 0.6678 calc
HN22 H 0.2358 0.1892 -0.2822 calc
HN31 H 0.5300 -0.5652 0.1403 calc
HN32 H -0.3066 0.2840 0.0650 calc

loop_
_geom_angle_atom_site_label_1
_geom_angle_atom_site_label_2
_geom_angle_atom_site_label_3
_geom_angle_site_symmetry_1
_geom_angle_site_symmetry_3
_geom_angle
_geom_angle_publ_flag
C1 N C2 . . 112.6(6) yes
C1 N C3 . . 108.0(7) yes
C2 N C3 . . 114.9(7) yes
N C1 C4 . . 112.6(6) yes
N C2 C5 . . 116.8(6) yes
N C3 C6 . . 111.1(6) yes
C1 C4 N1 . . 113.5(8) yes
C2 C5 N2 . . 115.4(9) yes
C3 C6 N3 . . 114.2(8) yes
C1 C4 O1 . . 122.7(7) yes
C2 C5 O2 . . 121.0(8) yes
C3 C6 O3 . . 122.4(9) yes
N1 C4 O1 . . 123.7(9) yes
N2 C5 O2 . . 123.5(9) yes
N3 C6 O3 . . 123.3(7) yes
Hg N C1 . . 112.6(6) yes
Hg N C2 . . 103.9(5) yes
Hg N C3 . . 104.5(5) yes

loop_
_geom_bond_atom_site_label_1
_geom_bond_atom_site_label_2
_geom_bond_distance
_geom_bond_publ_flag
N C1 1.450(10) yes
N C2 1.470(10) yes
N C3 1.480(10) yes
C1 C4 1.510(10) yes
C2 C5 1.520(10) yes
C3 C6 1.510(10) yes
O1 C4 1.220(10) yes
O2 C5 1.230(10) yes
O3 C6 1.230(10) yes
N1 C4 1.330(10) yes
N2 C5 1.320(10) yes
N3 C6 1.330(10) yes

loop_
_geom_contact_atom_site_label_1
_geom_contact_atom_site_label_2
_geom_contact_distance
_geom_contact_site_symmetry_2
_geom_contact_publ_flag
Hg Br1 2.4510(10) . yes
Hg Br2 2.4650(10) . yes
Hg N 2.597(7) . yes
Hg O1 2.874(6) . yes
Hg O3 2.613(7) . yes
Hg O3 2.877(7) 2_655 yes
Hg N3 3.825(9) 2_655 yes
Hg Br2 4.0330(10) 2_555 yes
N2 O1 2.923(10) 2_556 yes
N1 O2 2.992(11) 2_566 yes
N1 O2 3.036(11) 1_455 yes

loop_
_geom_torsion_atom_site_label_1
_geom_torsion_atom_site_label_2
_geom_torsion_atom_site_label_3
_geom_torsion_atom_site_label_4
_geom_torsion
_geom_torsion_publ_flag
Br1 Hg N C1 -123.5(5) no
Br1 Hg N C2 -1.3(5) no
Br1 Hg N C3 119.5(5) no
Br2 Hg N C1 49.3(5) no
Br2 Hg N C2 171.4(5) no
Br2 Hg N C3 -67.8(5) no
